data_2230453
loop_
_publ_author_name
'Gonzalez, Jorge'
'Atilano-Coral, Roberto'
'Peraza-Campos, Ana Lilia'
'Orteg\'on-Reyna, David'
'\'Alvarez, Eleuterio'

_publ_section_title
;
 3-(Piperidin-1-ium-1-yl)-6-azoniaspiro[5.5]undecane dibromide
 monohydrate
;
_journal_coeditor_code QK2002
_journal_issue 6
_journal_name_full 'Acta Crystallographica Section E'
_journal_page_first o1308
_journal_page_last o1309
_journal_paper_doi 10.1107/S1600536811008713
_journal_volume 67
_journal_year 2011
_chemical_formula_iupac 'C15 H30 N2 2+, 2Br -, H2 O'
_chemical_formula_moiety 'C15 H30 N2 2+, 2(Br -), H2 O'
_chemical_formula_sum 'C15 H32 Br2 N2 O'
_chemical_formula_weight 416.25
_chemical_name_systematic
;
3-(Piperidin-1-ium-1-yl)-6-azoniaspiro[5.5]undecane dibromide monohydrate
;
_space_group_IT_number 14
_symmetry_cell_setting monoclinic
_symmetry_space_group_name_Hall '-P 2ybc'
_symmetry_space_group_name_H-M 'P 1 21/c 1'
_atom_sites_solution_hydrogens geom
_atom_sites_solution_primary direct
_atom_sites_solution_secondary difmap
_audit_creation_method SHELXL-97
_cell_angle_alpha 90.00
_cell_angle_beta 102.1410(10)
_cell_angle_gamma 90.00
_cell_formula_units_Z 4
_cell_length_a 6.5491(2)
_cell_length_b 23.3325(9)
_cell_length_c 12.2715(5)
_cell_measurement_reflns_used 9946
_cell_measurement_temperature 173(2)
_cell_measurement_theta_max 30.53
_cell_measurement_theta_min 2.44
_cell_volume 1833.23(12)
_computing_cell_refinement 'SAINT (Bruker, 2007)'
_computing_data_collection 'APEX2 (Bruker, 2007)'
_computing_data_reduction 'SAINT (Bruker, 2007)'
_computing_molecular_graphics 'SHELXTL (Sheldrick, 2008)'
_computing_publication_material 'SHELXTL (Sheldrick, 2008) and publCIF (Westrip, 2010)'
_computing_structure_refinement 'SHELXL97 (Sheldrick, 2008)'
_computing_structure_solution 'SIR2002 (Burla <i>et al.</i>, 2003)'
_diffrn_ambient_temperature 173(2)
_diffrn_detector_area_resol_mean 8.26
_diffrn_measured_fraction_theta_full 0.912
_diffrn_measured_fraction_theta_max 0.912
_diffrn_measurement_device_type
;
Bruker--Nonius X8 Kappa APEXII CCD area-detector
;
_diffrn_measurement_method '\f and \w scans with narrow frames'
_diffrn_radiation_monochromator graphite
_diffrn_radiation_source 'fine-focus sealed tube'
_diffrn_radiation_type MoK\a
_diffrn_radiation_wavelength 0.71073
_diffrn_reflns_av_R_equivalents 0.0257
_diffrn_reflns_av_sigmaI/netI 0.0196
_diffrn_reflns_limit_h_max 9
_diffrn_reflns_limit_h_min -5
_diffrn_reflns_limit_k_max 33
_diffrn_reflns_limit_k_min -33
_diffrn_reflns_limit_l_max 17
_diffrn_reflns_limit_l_min -17
_diffrn_reflns_number 28905
_diffrn_reflns_theta_full 30.53
_diffrn_reflns_theta_max 30.53
_diffrn_reflns_theta_min 2.44
_diffrn_standards_decay_% 0
_exptl_absorpt_coefficient_mu 4.422
_exptl_absorpt_correction_T_max 0.2705
_exptl_absorpt_correction_T_min 0.2448
_exptl_absorpt_correction_type multi-scan
_exptl_absorpt_process_details
;
(SADABS; Bruker, 2001)
;
_exptl_crystal_colour colourless
_exptl_crystal_density_diffrn 1.508
_exptl_crystal_density_method 'not measured'
_exptl_crystal_description block
_exptl_crystal_F_000 856
_exptl_crystal_size_max 0.34
_exptl_crystal_size_mid 0.32
_exptl_crystal_size_min 0.30
_refine_diff_density_max 0.810
_refine_diff_density_min -0.478
_refine_ls_extinction_method none
_refine_ls_goodness_of_fit_ref 1.026
_refine_ls_hydrogen_treatment mixed
_refine_ls_matrix_type full
_refine_ls_number_parameters 190
_refine_ls_number_reflns 5130
_refine_ls_number_restraints 4
_refine_ls_restrained_S_all 1.025
_refine_ls_R_factor_all 0.0386
_refine_ls_R_factor_gt 0.0273
_refine_ls_shift/su_max 0.007
_refine_ls_shift/su_mean 0.000
_refine_ls_structure_factor_coef Fsqd
_refine_ls_weighting_details 'calc w=1/[\s^2^(Fo^2^)+(0.0323P)^2^+1.2017P] where P=(Fo^2^+2Fc^2^)/3'
_refine_ls_weighting_scheme calc
_refine_ls_wR_factor_gt 0.0637
_refine_ls_wR_factor_ref 0.0678
_reflns_number_gt 4273
_reflns_number_total 5130
_reflns_threshold_expression I>2\s(I)
_cod_data_source_file qk2002.cif
_cod_data_source_block I
_cod_original_sg_symbol_H-M 'P 21/c'
_cod_database_code 2230453
_cod_database_fobs_code 2230453

loop_
_symmetry_equiv_pos_as_xyz
'x, y, z'
'-x, y+1/2, -z+1/2'
'-x, -y, -z'
'x, -y-1/2, z-1/2'

loop_
_atom_site_type_symbol
_atom_site_label
_atom_site_fract_x
_atom_site_fract_y
_atom_site_fract_z
_atom_site_U_iso_or_equiv
_atom_site_adp_type
_atom_site_calc_flag
_atom_site_refinement_flags
_atom_site_occupancy
_atom_site_symmetry_multiplicity
_atom_site_disorder_assembly
_atom_site_disorder_group
Br Br1 -0.24994(3) 0.514171(7) 0.206959(17) 0.02573(6) Uani d . 1 1 . .
N N1 0.0568(2) 0.62958(6) -0.05069(13) 0.0193(3) Uani d . 1 1 . .
N N2 0.11027(8) 0.60709(6) 0.30473(13) 0.0200(3) Uani d D 1 1 . .
H H1N2 0.015(3) 0.5790(7) 0.2883(19) 0.030 Uiso d D 1 1 . .
C C1 -0.0033(3) 0.67931(7) 0.01514(16) 0.0215(3) Uani d . 1 1 . .
H H1A -0.1333 0.6969 -0.0276 0.026 Uiso calc R 1 1 . .
H H1B 0.1081 0.7087 0.0246 0.026 Uiso calc R 1 1 . .
C C2 -0.0370(3) 0.66163(7) 0.12916(16) 0.0218(3) Uani d . 1 1 . .
H H2A -0.1569 0.6349 0.1199 0.026 Uiso calc R 1 1 . .
H H2B -0.0714 0.6959 0.1692 0.026 Uiso calc R 1 1 . .
C C3 0.1568(3) 0.63259(7) 0.19865(16) 0.0204(3) Uani d . 1 1 . .
H H3 0.2700 0.6618 0.2192 0.024 Uiso calc R 1 1 . .
C C4 0.2337(3) 0.58485(8) 0.13157(17) 0.0252(4) Uani d . 1 1 . .
H H4A 0.3706 0.5708 0.1733 0.030 Uiso calc R 1 1 . .
H H4B 0.1340 0.5524 0.1231 0.030 Uiso calc R 1 1 . .
C C5 0.2562(3) 0.60481(8) 0.01682(17) 0.0244(4) Uani d . 1 1 . .
H H5A 0.3675 0.6342 0.0254 0.029 Uiso calc R 1 1 . .
H H5B 0.2996 0.5720 -0.0241 0.029 Uiso calc R 1 1 . .
C C6 0.1035(3) 0.65089(8) -0.16009(16) 0.0240(4) Uani d . 1 1 . .
H H6A 0.2073 0.6823 -0.1443 0.029 Uiso calc R 1 1 . .
H H6B 0.1663 0.6193 -0.1957 0.029 Uiso calc R 1 1 . .
C C7 -0.0892(3) 0.67244(8) -0.24058(17) 0.0283(4) Uani d . 1 1 . .
H H7A -0.0508 0.6843 -0.3111 0.034 Uiso calc R 1 1 . .
H H7B -0.1453 0.7064 -0.2083 0.034 Uiso calc R 1 1 . .
C C8 -0.2572(3) 0.62608(9) -0.26500(19) 0.0318(4) Uani d . 1 1 . .
H H8A -0.3850 0.6418 -0.3134 0.038 Uiso calc R 1 1 . .
H H8B -0.2073 0.5937 -0.3047 0.038 Uiso calc R 1 1 . .
C C9 -0.3071(3) 0.60483(9) -0.15585(19) 0.0297(4) Uani d . 1 1 . .
H H9A -0.3705 0.6364 -0.1203 0.036 Uiso calc R 1 1 . .
H H9B -0.4098 0.5732 -0.1717 0.036 Uiso calc R 1 1 . .
C C10 -0.1114(3) 0.58381(7) -0.07634(17) 0.0228(4) Uani d . 1 1 . .
H H10A -0.1485 0.5713 -0.0059 0.027 Uiso calc R 1 1 . .
H H10B -0.0553 0.5502 -0.1096 0.027 Uiso calc R 1 1 . .
C C11 0.0009(3) 0.64804(8) 0.36873(17) 0.0251(4) Uani d . 1 1 . .
H H11A -0.1286 0.6623 0.3195 0.030 Uiso calc R 1 1 . .
H H11B 0.0925 0.6813 0.3938 0.030 Uiso calc R 1 1 . .
C C12 -0.0526(3) 0.61806(9) 0.46940(17) 0.0305(4) Uani d . 1 1 . .
H H12A -0.1230 0.6455 0.5109 0.037 Uiso calc R 1 1 . .
H H12B -0.1508 0.5862 0.4437 0.037 Uiso calc R 1 1 . .
C C13 0.1417(4) 0.59460(10) 0.54675(18) 0.0339(5) Uani d . 1 1 . .
H H13A 0.2347 0.6266 0.5785 0.041 Uiso calc R 1 1 . .
H H13B 0.1018 0.5734 0.6090 0.041 Uiso calc R 1 1 . .
C C14 0.2555(4) 0.55475(9) 0.48168(18) 0.0327(4) Uani d . 1 1 . .
H H14A 0.1677 0.5206 0.4579 0.039 Uiso calc R 1 1 . .
H H14B 0.3869 0.5416 0.5308 0.039 Uiso calc R 1 1 . .
C C15 0.3059(3) 0.58378(8) 0.37943(17) 0.0262(4) Uani d . 1 1 . .
H H15A 0.4057 0.6155 0.4033 0.031 Uiso calc R 1 1 . .
H H15B 0.3728 0.5558 0.3374 0.031 Uiso calc R 1 1 . .
Br Br2 0.52616(3) 0.736064(9) 0.44763(2) 0.03739(7) Uani d . 1 1 . .
O O1 0.32909(7) 0.76797(9) 0.17852(6) 0.0581(5) Uani d D 1 1 . .
H H1O1 0.3996(2) 0.7627(12) 0.2491(4) 0.087 Uiso d D 1 1 . .
H H2O1 0.412(3) 0.7572(16) 0.1321(8) 0.087 Uiso d D 1 1 . .

loop_
_atom_site_aniso_label
_atom_site_aniso_U_11
_atom_site_aniso_U_22
_atom_site_aniso_U_33
_atom_site_aniso_U_12
_atom_site_aniso_U_13
_atom_site_aniso_U_23
Br1 0.01828(9) 0.02090(8) 0.03781(11) -0.00131(6) 0.00543(8) -0.00437(7)
N1 0.0162(7) 0.0175(6) 0.0255(8) -0.0007(5) 0.0070(6) -0.0009(5)
N2 0.0181(7) 0.0169(6) 0.0245(8) 0.0012(5) 0.0035(6) -0.0005(5)
C1 0.0231(8) 0.0161(7) 0.0254(9) 0.0024(6) 0.0052(7) -0.0009(6)
C2 0.0217(8) 0.0179(7) 0.0259(9) 0.0053(6) 0.0049(8) -0.0005(6)
C3 0.0168(8) 0.0196(7) 0.0250(9) 0.0005(6) 0.0049(7) 0.0011(6)
C4 0.0209(9) 0.0258(8) 0.0303(10) 0.0086(7) 0.0084(8) 0.0028(7)
C5 0.0163(8) 0.0291(9) 0.0288(10) 0.0051(7) 0.0072(8) 0.0018(7)
C6 0.0215(9) 0.0269(8) 0.0255(10) -0.0042(7) 0.0097(8) 0.0004(7)
C7 0.0301(10) 0.0292(9) 0.0259(10) -0.0001(7) 0.0063(9) 0.0008(7)
C8 0.0243(10) 0.0367(10) 0.0322(11) 0.0000(8) 0.0008(9) -0.0064(8)
C9 0.0184(8) 0.0306(9) 0.0410(12) -0.0058(7) 0.0082(9) -0.0079(8)
C10 0.0204(8) 0.0174(7) 0.0327(10) -0.0047(6) 0.0101(8) -0.0042(7)
C11 0.0254(9) 0.0226(8) 0.0272(10) 0.0069(7) 0.0054(8) -0.0019(7)
C12 0.0320(11) 0.0352(10) 0.0262(10) 0.0078(8) 0.0102(9) -0.0002(8)
C13 0.0384(12) 0.0371(11) 0.0250(10) 0.0088(9) 0.0038(9) -0.0001(8)
C14 0.0378(11) 0.0297(9) 0.0296(11) 0.0102(8) 0.0045(10) 0.0046(8)
C15 0.0220(9) 0.0257(9) 0.0290(10) 0.0068(7) 0.0013(8) 0.0026(7)
Br2 0.02488(10) 0.02888(10) 0.05666(16) -0.00384(7) 0.00461(10) 0.00798(9)
O1 0.0556(12) 0.0605(12) 0.0594(13) -0.0124(10) 0.0147(11) -0.0090(10)

loop_
_atom_type_symbol
_atom_type_description
_atom_type_scat_dispersion_real
_atom_type_scat_dispersion_imag
_atom_type_scat_source
C C 0.0033 0.0016 'International Tables Vol C Tables 4.2.6.8 and 6.1.1.4'
H H 0.0000 0.0000 'International Tables Vol C Tables 4.2.6.8 and 6.1.1.4'
Br Br -0.2901 2.4595 'International Tables Vol C Tables 4.2.6.8 and 6.1.1.4'
N N 0.0061 0.0033 'International Tables Vol C Tables 4.2.6.8 and 6.1.1.4'
O O 0.0106 0.0060 'International Tables Vol C Tables 4.2.6.8 and 6.1.1.4'

loop_
_geom_angle_atom_site_label_1
_geom_angle_atom_site_label_2
_geom_angle_atom_site_label_3
_geom_angle_site_symmetry_1
_geom_angle_site_symmetry_3
_geom_angle
_geom_angle_publ_flag
C5 N1 C1 . . 107.06(14) ?
C5 N1 C10 . . 110.54(13) ?
C1 N1 C10 . . 113.04(13) ?
C5 N1 C6 . . 107.37(13) ?
C1 N1 C6 . . 110.11(13) ?
C10 N1 C6 . . 108.57(14) ?
C11 N2 C15 . . 110.28(15) ?
C11 N2 C3 . . 113.61(13) ?
C15 N2 C3 . . 111.31(11) ?
C11 N2 H1N2 . . 101.2(16) ?
C15 N2 H1N2 . . 109.5(15) ?
C3 N2 H1N2 . . 110.4(15) ?
N1 C1 C2 . . 112.84(13) ?
N1 C1 H1A . . 109.0 ?
C2 C1 H1A . . 109.0 ?
N1 C1 H1B . . 109.0 ?
C2 C1 H1B . . 109.0 ?
H1A C1 H1B . . 107.8 ?
C1 C2 C3 . . 111.69(15) ?
C1 C2 H2A . . 109.3 ?
C3 C2 H2A . . 109.3 ?
C1 C2 H2B . . 109.3 ?
C3 C2 H2B . . 109.3 ?
H2A C2 H2B . . 107.9 ?
N2 C3 C2 . . 111.00(13) ?
N2 C3 C4 . . 108.88(13) ?
C2 C3 C4 . . 110.52(15) ?
N2 C3 H3 . . 108.8 ?
C2 C3 H3 . . 108.8 ?
C4 C3 H3 . . 108.8 ?
C5 C4 C3 . . 112.45(15) ?
C5 C4 H4A . . 109.1 ?
C3 C4 H4A . . 109.1 ?
C5 C4 H4B . . 109.1 ?
C3 C4 H4B . . 109.1 ?
H4A C4 H4B . . 107.8 ?
N1 C5 C4 . . 112.68(14) ?
N1 C5 H5A . . 109.1 ?
C4 C5 H5A . . 109.1 ?
N1 C5 H5B . . 109.1 ?
C4 C5 H5B . . 109.1 ?
H5A C5 H5B . . 107.8 ?
C7 C6 N1 . . 112.89(15) ?
C7 C6 H6A . . 109.0 ?
N1 C6 H6A . . 109.0 ?
C7 C6 H6B . . 109.0 ?
N1 C6 H6B . . 109.0 ?
H6A C6 H6B . . 107.8 ?
C6 C7 C8 . . 111.08(16) ?
C6 C7 H7A . . 109.4 ?
C8 C7 H7A . . 109.4 ?
C6 C7 H7B . . 109.4 ?
C8 C7 H7B . . 109.4 ?
H7A C7 H7B . . 108.0 ?
C9 C8 C7 . . 109.64(17) ?
C9 C8 H8A . . 109.7 ?
C7 C8 H8A . . 109.7 ?
C9 C8 H8B . . 109.7 ?
C7 C8 H8B . . 109.7 ?
H8A C8 H8B . . 108.2 ?
C10 C9 C8 . . 111.16(16) ?
C10 C9 H9A . . 109.4 ?
C8 C9 H9A . . 109.4 ?
C10 C9 H9B . . 109.4 ?
C8 C9 H9B . . 109.4 ?
H9A C9 H9B . . 108.0 ?
N1 C10 C9 . . 112.51(14) ?
N1 C10 H10A . . 109.1 ?
C9 C10 H10A . . 109.1 ?
N1 C10 H10B . . 109.1 ?
C9 C10 H10B . . 109.1 ?
H10A C10 H10B . . 107.8 ?
N2 C11 C12 . . 110.28(15) ?
N2 C11 H11A . . 109.6 ?
C12 C11 H11A . . 109.6 ?
N2 C11 H11B . . 109.6 ?
C12 C11 H11B . . 109.6 ?
H11A C11 H11B . . 108.1 ?
C13 C12 C11 . . 111.48(17) ?
C13 C12 H12A . . 109.3 ?
C11 C12 H12A . . 109.3 ?
C13 C12 H12B . . 109.3 ?
C11 C12 H12B . . 109.3 ?
H12A C12 H12B . . 108.0 ?
C14 C13 C12 . . 109.32(18) ?
C14 C13 H13A . . 109.8 ?
C12 C13 H13A . . 109.8 ?
C14 C13 H13B . . 109.8 ?
C12 C13 H13B . . 109.8 ?
H13A C13 H13B . . 108.3 ?
C13 C14 C15 . . 112.11(17) ?
C13 C14 H14A . . 109.2 ?
C15 C14 H14A . . 109.2 ?
C13 C14 H14B . . 109.2 ?
C15 C14 H14B . . 109.2 ?
H14A C14 H14B . . 107.9 ?
N2 C15 C14 . . 110.93(16) ?
N2 C15 H15A . . 109.5 ?
C14 C15 H15A . . 109.5 ?
N2 C15 H15B . . 109.5 ?
C14 C15 H15B . . 109.5 ?
H15A C15 H15B . . 108.0 ?
H1O1 O1 H2O1 . . 108.409(8) ?

loop_
_geom_bond_atom_site_label_1
_geom_bond_atom_site_label_2
_geom_bond_site_symmetry_2
_geom_bond_distance
_geom_bond_publ_flag
N1 C5 . 1.507(2) ?
N1 C1 . 1.513(2) ?
N1 C10 . 1.519(2) ?
N1 C6 . 1.522(2) ?
N2 C11 . 1.510(2) ?
N2 C15 . 1.511(2) ?
N2 C3 . 1.519(2) ?
N2 H1N2 . 0.90000(14) ?
C1 C2 . 1.519(3) ?
C1 H1A . 0.9900 ?
C1 H1B . 0.9900 ?
C2 C3 . 1.530(2) ?
C2 H2A . 0.9900 ?
C2 H2B . 0.9900 ?
C3 C4 . 1.532(2) ?
C3 H3 . 1.0000 ?
C4 C5 . 1.519(3) ?
C4 H4A . 0.9900 ?
C4 H4B . 0.9900 ?
C5 H5A . 0.9900 ?
C5 H5B . 0.9900 ?
C6 C7 . 1.515(3) ?
C6 H6A . 0.9900 ?
C6 H6B . 0.9900 ?
C7 C8 . 1.527(3) ?
C7 H7A . 0.9900 ?
C7 H7B . 0.9900 ?
C8 C9 . 1.527(3) ?
C8 H8A . 0.9900 ?
C8 H8B . 0.9900 ?
C9 C10 . 1.520(3) ?
C9 H9A . 0.9900 ?
C9 H9B . 0.9900 ?
C10 H10A . 0.9900 ?
C10 H10B . 0.9900 ?
C11 C12 . 1.523(3) ?
C11 H11A . 0.9900 ?
C11 H11B . 0.9900 ?
C12 C13 . 1.521(3) ?
C12 H12A . 0.9900 ?
C12 H12B . 0.9900 ?
C13 C14 . 1.519(3) ?
C13 H13A . 0.9900 ?
C13 H13B . 0.9900 ?
C14 C15 . 1.522(3) ?
C14 H14A . 0.9900 ?
C14 H14B . 0.9900 ?
C15 H15A . 0.9900 ?
C15 H15B . 0.9900 ?
O1 H1O1 . 0.90000(11) ?
O1 H2O1 . 0.9000 ?

loop_
_geom_hbond_atom_site_label_D
_geom_hbond_atom_site_label_H
_geom_hbond_atom_site_label_A
_geom_hbond_site_symmetry_A
_geom_hbond_distance_DH
_geom_hbond_distance_HA
_geom_hbond_distance_DA
_geom_hbond_angle_DHA
N2 H1N2 Br1 . 0.90 2.357(5) 3.2425(11) 168(2)
O1 H1O1 Br2 . 0.90 2.482(3) 3.3664(8) 167.6(12)
O1 H2O1 Br2 4_575 0.90 2.535(11) 3.3528(7) 151.4(19)

loop_
_geom_torsion_atom_site_label_1
_geom_torsion_atom_site_label_2
_geom_torsion_atom_site_label_3
_geom_torsion_atom_site_label_4
_geom_torsion_site_symmetry_1
_geom_torsion_site_symmetry_2
_geom_torsion_site_symmetry_3
_geom_torsion_site_symmetry_4
_geom_torsion
_geom_torsion_publ_flag
C5 N1 C1 C2 . . . . -59.45(18) ?
C10 N1 C1 C2 . . . . 62.5(2) ?
C6 N1 C1 C2 . . . . -175.88(15) ?
N1 C1 C2 C3 . . . . 57.2(2) ?
C11 N2 C3 C2 . . . . -48.88(17) ?
C15 N2 C3 C2 . . . . -174.09(14) ?
C11 N2 C3 C4 . . . . -170.75(14) ?
C15 N2 C3 C4 . . . . 64.03(18) ?
C1 C2 C3 N2 . . . . -171.29(13) ?
C1 C2 C3 C4 . . . . -50.38(19) ?
N2 C3 C4 C5 . . . . 172.25(14) ?
C2 C3 C4 C5 . . . . 50.1(2) ?
C1 N1 C5 C4 . . . . 58.59(19) ?
C10 N1 C5 C4 . . . . -64.92(19) ?
C6 N1 C5 C4 . . . . 176.81(15) ?
C3 C4 C5 N1 . . . . -56.1(2) ?
C5 N1 C6 C7 . . . . 175.11(15) ?
C1 N1 C6 C7 . . . . -68.66(19) ?
C10 N1 C6 C7 . . . . 55.57(19) ?
N1 C6 C7 C8 . . . . -57.0(2) ?
C6 C7 C8 C9 . . . . 55.5(2) ?
C7 C8 C9 C10 . . . . -55.8(2) ?
C5 N1 C10 C9 . . . . -173.12(15) ?
C1 N1 C10 C9 . . . . 66.9(2) ?
C6 N1 C10 C9 . . . . -55.58(19) ?
C8 C9 C10 N1 . . . . 57.4(2) ?
C15 N2 C11 C12 . . . . -57.94(19) ?
C3 N2 C11 C12 . . . . 176.30(15) ?
N2 C11 C12 C13 . . . . 58.5(2) ?
C11 C12 C13 C14 . . . . -56.2(2) ?
C12 C13 C14 C15 . . . . 55.0(3) ?
C11 N2 C15 C14 . . . . 56.78(19) ?
C3 N2 C15 C14 . . . . -176.17(15) ?
C13 C14 C15 N2 . . . . -56.1(2) ?

loop_
_cod_related_entry_id
_cod_related_entry_database
_cod_related_entry_code
1 ChemSpider 30656732
